data_1500016
loop_
_publ_author_name
'Carmen R. Maldonado'
'Miguel Quir\'os'
'Juan M. Salas'

_publ_contact_author_address
;
     Departamento de Qu\'imica Inorg\'anica
     Facultad de Ciencias
     Universidad de Granada
     18071 Granada
     SPAIN
;
_publ_contact_author_email mquiros@ugr.es
_publ_contact_author_fax 34-58-248526
_publ_contact_author_name 'Miguel Quir\'os'
_publ_contact_author_phone 34-58-240441
_publ_section_title
;
 Copper(II) complexes with 1,2,4-triazolo[1,5-a]pyrimidine
 and its 5,7-dimethyl derivative
;
_journal_name_full Polyhedron
_journal_page_first 2779
_journal_page_last 2784
_journal_paper_doi 10.1016/j.poly.2008.06.001
_journal_volume 27
_journal_year 2008
_chemical_formula_moiety 'C12 H20 Cu N10 O2 2+, 2 (Cl O4 1-)'
_chemical_formula_sum 'C12 H20 Cl2 Cu N10 O10'
_chemical_formula_weight 598.82
_chemical_name_systematic
; 
 ? 
;
_space_group_IT_number 14
_symmetry_cell_setting monoclinic
_symmetry_space_group_name_Hall '-P 2ybc'
_symmetry_space_group_name_H-M 'P 1 21/c 1'
_atom_sites_solution_hydrogens mixed
_atom_sites_solution_primary heavy
_atom_sites_solution_secondary difmap
_audit_creation_method SHELXL-97
_cell_angle_alpha 90.00
_cell_angle_beta 114.735(1)
_cell_angle_gamma 90.00
_cell_formula_units_Z 4
_cell_length_a 13.3507(8)
_cell_length_b 14.2757(9)
_cell_length_c 13.0530(8)
_cell_measurement_reflns_used 4965
_cell_measurement_temperature 298(2)
_cell_measurement_theta_max 26.1
_cell_measurement_theta_min 2.2
_cell_volume 2259.5(2)
_computing_cell_refinement 'Bruker SMART'
_computing_data_collection 'Bruker SMART (Bruker, 1999)'
_computing_data_reduction 'Bruker SAINT (Bruker, 1999)'
_computing_molecular_graphics 'Xtal_GX (Hall & du Boulay, 1997)'
_computing_publication_material SHELXL-97
_computing_structure_refinement 'SHELXL-97 (Sheldrick, 1997a)'
_computing_structure_solution 'SHELXS-97 (Sheldrick, 1997b)'
_diffrn_ambient_temperature 298(2)
_diffrn_detector_area_resol_mean 8.26
_diffrn_measured_fraction_theta_full 0.991
_diffrn_measured_fraction_theta_max 0.903
_diffrn_measurement_device_type 'Bruker SMART APEX CCD system'
_diffrn_measurement_method '\f and \w scans'
_diffrn_radiation_monochromator graphite
_diffrn_radiation_source 'fine-focus sealed tube'
_diffrn_radiation_type MoK\a
_diffrn_radiation_wavelength 0.71073
_diffrn_reflns_av_R_equivalents 0.0243
_diffrn_reflns_av_sigmaI/netI 0.0291
_diffrn_reflns_limit_h_max 17
_diffrn_reflns_limit_h_min -17
_diffrn_reflns_limit_k_max 18
_diffrn_reflns_limit_k_min -17
_diffrn_reflns_limit_l_max 17
_diffrn_reflns_limit_l_min -9
_diffrn_reflns_number 14157
_diffrn_reflns_theta_full 26.80
_diffrn_reflns_theta_max 28.37
_diffrn_reflns_theta_min 1.68
_diffrn_standards_decay_% -0.2
_diffrn_standards_number 345
_exptl_absorpt_coefficient_mu 1.276
_exptl_absorpt_correction_T_max 0.822
_exptl_absorpt_correction_T_min 0.614
_exptl_absorpt_correction_type multi-scan
_exptl_absorpt_process_details 'Bruker SADABS (Bruker, 1999)'
_exptl_crystal_colour blue
_exptl_crystal_density_diffrn 1.760
_exptl_crystal_density_method 'not measured'
_exptl_crystal_description prismatic
_exptl_crystal_F_000 1220
_exptl_crystal_size_max 0.65
_exptl_crystal_size_mid 0.25
_exptl_crystal_size_min 0.16
_refine_diff_density_max 1.116
_refine_diff_density_min -0.410
_refine_diff_density_rms 0.083
_refine_ls_extinction_method none
_refine_ls_goodness_of_fit_ref 1.080
_refine_ls_hydrogen_treatment mixed
_refine_ls_matrix_type full
_refine_ls_number_parameters 328
_refine_ls_number_reflns 5104
_refine_ls_number_restraints 4
_refine_ls_restrained_S_all 1.080
_refine_ls_R_factor_all 0.0619
_refine_ls_R_factor_gt 0.0526
_refine_ls_shift/su_max 0.000
_refine_ls_shift/su_mean 0.000
_refine_ls_structure_factor_coef Fsqd
_refine_ls_weighting_details 'calc w=1/[\s^2^(Fo^2^)+(0.0800P)^2^+2.0000P] where P=(Fo^2^+2Fc^2^)/3'
_refine_ls_weighting_scheme calc
_refine_ls_wR_factor_gt 0.1446
_refine_ls_wR_factor_ref 0.1518
_reflns_number_gt 4257
_reflns_number_total 5104
_reflns_threshold_expression I>2\s(I)
_cod_data_source_file CuDEA_compound4.cif
_cod_data_source_block cuentper
_cod_original_sg_symbol_H-M 'P 21/c'
_cod_database_code 1500016

loop_
_symmetry_equiv_pos_as_xyz
'x, y, z'
'-x, y+1/2, -z+1/2'
'-x, -y, -z'
'x, -y-1/2, z-1/2'

loop_
_atom_site_label
_atom_site_type_symbol
_atom_site_fract_x
_atom_site_fract_y
_atom_site_fract_z
_atom_site_U_iso_or_equiv
_atom_site_adp_type
_atom_site_occupancy
_atom_site_symmetry_multiplicity
_atom_site_calc_flag
_atom_site_refinement_flags
Cu Cu 0.24698(3) 0.47297(3) 0.20319(3) 0.03835(15) Uani 1 1 d .
N1A N 0.4182(3) 0.6275(2) 0.5011(3) 0.0504(7) Uani 1 1 d .
C2A C 0.3712(3) 0.5535(3) 0.4398(3) 0.0448(8) Uani 1 1 d .
H2A H 0.3694 0.4957 0.4719 0.054 Uiso 1 1 d R
N3A N 0.3253(2) 0.56692(19) 0.3272(2) 0.0390(6) Uani 1 1 d .
C3AA C 0.3435(3) 0.6582(2) 0.3162(3) 0.0379(7) Uani 1 1 d .
N4A N 0.3137(3) 0.7084(2) 0.2217(3) 0.0468(7) Uani 1 1 d .
C5A C 0.3417(3) 0.7977(3) 0.2359(3) 0.0518(9) Uani 1 1 d .
H5A H 0.3215 0.8350 0.1719 0.062 Uiso 1 1 d R
C6A C 0.3999(3) 0.8395(3) 0.3423(4) 0.0556(9) Uani 1 1 d .
H6A H 0.4186 0.9026 0.3478 0.067 Uiso 1 1 d R
C7A C 0.4287(3) 0.7866(3) 0.4366(4) 0.0537(9) Uani 1 1 d .
H7A H 0.4661 0.8118 0.5084 0.064 Uiso 1 1 d R
N8A N 0.3994(2) 0.6946(2) 0.4207(2) 0.0416(6) Uani 1 1 d .
N1B N 0.1628(3) 0.2951(2) 0.4135(3) 0.0643(9) Uani 1 1 d .
C2B C 0.2195(4) 0.3249(3) 0.3578(4) 0.0569(10) Uani 1 1 d .
H2B H 0.2791 0.2917 0.3569 0.068 Uiso 1 1 d R
N3B N 0.1858(2) 0.4061(2) 0.3017(2) 0.0437(6) Uani 1 1 d .
C3AB C 0.0979(3) 0.4300(2) 0.3206(3) 0.0427(7) Uani 1 1 d .
N4B N 0.0320(3) 0.5038(2) 0.2839(3) 0.0528(7) Uani 1 1 d .
C5B C -0.0489(4) 0.5076(3) 0.3165(4) 0.0632(11) Uani 1 1 d .
H5B H -0.0965 0.5586 0.2932 0.076 Uiso 1 1 d R
C6B C -0.0674(4) 0.4395(4) 0.3849(4) 0.0629(11) Uani 1 1 d .
H6B H -0.1263 0.4456 0.4049 0.076 Uiso 1 1 d R
C7B C 0.0011(4) 0.3656(3) 0.4211(4) 0.0619(11) Uani 1 1 d .
H7B H -0.0091 0.3185 0.4650 0.074 Uiso 1 1 d R
N8B N 0.0850(3) 0.3624(2) 0.3888(3) 0.0500(7) Uani 1 1 d .
N1E N 0.3161(3) 0.5257(2) 0.1046(3) 0.0458(7) Uani 1 1 d .
H11E H 0.2889 0.5831 0.0801 0.055 Uiso 1 1 d R
H12E H 0.3896 0.5306 0.1443 0.055 Uiso 1 1 d R
C1E C 0.2913(4) 0.4618(3) 0.0078(3) 0.0548(9) Uani 1 1 d .
H13E H 0.3414 0.4088 0.0296 0.066 Uiso 1 1 d R
H14E H 0.2992 0.4946 -0.0535 0.066 Uiso 1 1 d R
C2E C 0.1745(3) 0.4293(3) -0.0288(3) 0.0519(9) Uani 1 1 d .
H23E H 0.1241 0.4814 -0.0591 0.062 Uiso 1 1 d R
H24E H 0.1571 0.3820 -0.0871 0.062 Uiso 1 1 d R
N2E N 0.1633(3) 0.3896(2) 0.0705(2) 0.0450(7) Uani 1 1 d .
H21E H 0.1908 0.3311 0.0841 0.054 Uiso 1 1 d R
H22E H 0.0917 0.3874 0.0579 0.054 Uiso 1 1 d R
O1W O 0.0917(2) 0.5857(2) 0.1148(2) 0.0547(6) Uani 1 1 d D
H11W H 0.067(4) 0.596(3) 0.165(3) 0.066 Uiso 1 1 d D
H12W H 0.105(4) 0.6409(14) 0.099(4) 0.066 Uiso 1 1 d D
O2W O 0.4085(2) 0.3662(2) 0.2712(3) 0.0634(8) Uani 1 1 d D
H21W H 0.466(3) 0.369(4) 0.334(2) 0.076 Uiso 1 1 d D
H22W H 0.410(4) 0.3094(14) 0.250(4) 0.076 Uiso 1 1 d D
Cl1 Cl 0.11474(8) 0.75743(6) 0.38569(7) 0.0468(2) Uani 1 1 d .
O1P O 0.1669(3) 0.6826(3) 0.4610(3) 0.0968(13) Uani 1 1 d .
O2P O 0.1076(5) 0.7327(3) 0.2801(3) 0.1084(15) Uani 1 1 d .
O3P O 0.0109(4) 0.7731(4) 0.3816(5) 0.1275(19) Uani 1 1 d .
O4P O 0.1800(5) 0.8385(4) 0.4161(5) 0.147(2) Uani 1 1 d .
Cl2 Cl 0.63612(8) 0.61150(7) 0.29193(9) 0.0540(2) Uani 1 1 d .
O5P O 0.5891(5) 0.6738(5) 0.3394(5) 0.159(3) Uani 1 1 d .
O6P O 0.5674(5) 0.5903(5) 0.1788(4) 0.138(2) Uani 1 1 d .
O7P O 0.6804(9) 0.5356(4) 0.3550(6) 0.198(4) Uani 1 1 d .
O8P O 0.7272(6) 0.6590(6) 0.2934(7) 0.189(3) Uani 1 1 d .

loop_
_atom_site_aniso_label
_atom_site_aniso_U_11
_atom_site_aniso_U_22
_atom_site_aniso_U_33
_atom_site_aniso_U_23
_atom_site_aniso_U_13
_atom_site_aniso_U_12
Cu 0.0413(2) 0.0376(2) 0.0389(2) -0.00181(15) 0.01952(19) -0.00715(15)
N1A 0.0516(18) 0.0534(17) 0.0397(15) 0.0001(13) 0.0127(13) 0.0035(14)
C2A 0.0462(19) 0.0438(17) 0.0439(18) 0.0030(14) 0.0182(15) 0.0047(14)
N3A 0.0390(14) 0.0386(14) 0.0373(14) 0.0003(11) 0.0138(12) -0.0008(11)
C3AA 0.0336(15) 0.0395(16) 0.0419(17) -0.0022(13) 0.0170(13) -0.0003(12)
N4A 0.0506(17) 0.0423(15) 0.0469(16) 0.0030(13) 0.0198(14) -0.0042(13)
C5A 0.055(2) 0.0435(19) 0.061(2) 0.0051(17) 0.0282(19) -0.0046(16)
C6A 0.059(2) 0.0362(17) 0.077(3) -0.0051(18) 0.033(2) -0.0069(16)
C7A 0.052(2) 0.047(2) 0.061(2) -0.0190(18) 0.0222(18) -0.0073(16)
N8A 0.0374(14) 0.0422(15) 0.0440(15) -0.0056(12) 0.0156(12) 0.0003(11)
N1B 0.086(3) 0.0478(18) 0.071(2) 0.0151(16) 0.044(2) 0.0022(17)
C2B 0.066(3) 0.046(2) 0.065(2) 0.0086(18) 0.034(2) 0.0014(18)
N3B 0.0495(16) 0.0405(14) 0.0451(16) 0.0010(12) 0.0236(13) -0.0087(12)
C3AB 0.054(2) 0.0403(17) 0.0363(16) -0.0027(13) 0.0218(15) -0.0091(15)
N4B 0.060(2) 0.0563(18) 0.0466(17) 0.0038(14) 0.0265(16) 0.0024(15)
C5B 0.070(3) 0.073(3) 0.054(2) -0.002(2) 0.033(2) 0.008(2)
C6B 0.065(3) 0.077(3) 0.061(3) -0.015(2) 0.041(2) -0.013(2)
C7B 0.083(3) 0.062(3) 0.058(2) -0.006(2) 0.047(2) -0.021(2)
N8B 0.0634(19) 0.0470(17) 0.0465(16) -0.0006(13) 0.0299(15) -0.0115(14)
N1E 0.0452(16) 0.0477(16) 0.0496(17) -0.0010(13) 0.0249(14) -0.0077(12)
C1E 0.066(2) 0.058(2) 0.052(2) -0.0044(17) 0.036(2) -0.0016(18)
C2E 0.065(2) 0.0442(19) 0.0431(19) -0.0037(15) 0.0195(17) -0.0033(17)
N2E 0.0485(16) 0.0400(15) 0.0464(16) -0.0059(12) 0.0197(13) -0.0078(12)
O1W 0.0546(16) 0.0569(16) 0.0562(16) -0.0005(13) 0.0269(13) -0.0025(13)
O2W 0.0537(17) 0.0590(17) 0.0621(18) -0.0028(14) 0.0090(13) 0.0102(14)
Cl1 0.0530(5) 0.0477(5) 0.0479(5) -0.0005(3) 0.0294(4) 0.0031(4)
O1P 0.079(2) 0.115(3) 0.086(3) 0.046(2) 0.025(2) 0.022(2)
O2P 0.182(5) 0.088(3) 0.070(2) -0.006(2) 0.067(3) 0.016(3)
O3P 0.095(3) 0.152(4) 0.178(5) 0.069(4) 0.100(3) 0.060(3)
O4P 0.182(6) 0.098(3) 0.167(5) -0.042(3) 0.080(4) -0.069(4)
Cl2 0.0502(5) 0.0510(5) 0.0630(6) 0.0095(4) 0.0257(4) 0.0072(4)
O5P 0.128(4) 0.211(7) 0.141(4) -0.027(4) 0.060(4) 0.072(4)
O6P 0.129(4) 0.185(6) 0.079(3) -0.006(3) 0.022(3) 0.022(4)
O7P 0.345(11) 0.106(4) 0.146(5) 0.053(4) 0.105(7) 0.087(6)
O8P 0.152(5) 0.208(7) 0.233(8) -0.013(6) 0.107(5) -0.072(5)

loop_
_atom_type_symbol
_atom_type_description
_atom_type_scat_dispersion_real
_atom_type_scat_dispersion_imag
_atom_type_scat_source
C C 0.0033 0.0016 'International Tables Vol C Tables 4.2.6.8 and 6.1.1.4'
H H 0.0000 0.0000 'International Tables Vol C Tables 4.2.6.8 and 6.1.1.4'
N N 0.0061 0.0033 'International Tables Vol C Tables 4.2.6.8 and 6.1.1.4'
O O 0.0106 0.0060 'International Tables Vol C Tables 4.2.6.8 and 6.1.1.4'
Cl Cl 0.1484 0.1585 'International Tables Vol C Tables 4.2.6.8 and 6.1.1.4'
Cu Cu 0.3201 1.2651 'International Tables Vol C Tables 4.2.6.8 and 6.1.1.4'

loop_
_geom_angle_atom_site_label_1
_geom_angle_atom_site_label_2
_geom_angle_atom_site_label_3
_geom_angle
N2E Cu N1E 84.77(12)
N2E Cu N3A 174.78(11)
N1E Cu N3A 92.42(11)
N2E Cu N3B 92.37(12)
N1E Cu N3B 173.51(12)
N3A Cu N3B 90.86(11)
N2E Cu O2W 91.76(11)
N1E Cu O2W 84.05(12)
N3A Cu O2W 92.32(11)
N3B Cu O2W 90.23(12)
N2E Cu O1W 85.92(11)
N1E Cu O1W 88.72(11)
N3A Cu O1W 89.62(10)
N3B Cu O1W 96.90(11)
O2W Cu O1W 172.58(10)
C2A N1A N8A 102.0(3)
N1A C2A N3A 115.6(3)
N1A C2A H2A 122.3
N3A C2A H2A 122.1
C3AA N3A C2A 103.6(3)
C3AA N3A Cu 127.8(2)
C2A N3A Cu 128.7(2)
N4A C3AA N3A 128.4(3)
N4A C3AA N8A 123.4(3)
N3A C3AA N8A 108.1(3)
C5A N4A C3AA 115.6(3)
N4A C5A C6A 123.6(4)
N4A C5A H5A 118.0
C6A C5A H5A 118.4
C7A C6A C5A 119.3(3)
C7A C6A H6A 120.4
C5A C6A H6A 120.3
C6A C7A N8A 116.4(3)
C6A C7A H7A 121.9
N8A C7A H7A 121.6
C3AA N8A C7A 121.6(3)
C3AA N8A N1A 110.6(3)
C7A N8A N1A 127.7(3)
C2B N1B N8B 101.6(3)
N1B C2B N3B 116.1(4)
N1B C2B H2B 122.2
N3B C2B H2B 121.7
C3AB N3B C2B 103.8(3)
C3AB N3B Cu 127.8(2)
C2B N3B Cu 128.3(3)
N4B C3AB N3B 129.4(3)
N4B C3AB N8B 123.2(3)
N3B C3AB N8B 107.4(3)
C5B N4B C3AB 115.2(4)
N4B C5B C6B 124.1(4)
N4B C5B H5B 117.8
C6B C5B H5B 118.1
C7B C6B C5B 119.3(4)
C7B C6B H6B 120.4
C5B C6B H6B 120.3
C6B C7B N8B 116.6(4)
C6B C7B H7B 122.0
N8B C7B H7B 121.5
N1B N8B C7B 127.2(3)
N1B N8B C3AB 111.2(3)
C7B N8B C3AB 121.6(4)
C1E N1E Cu 108.4(2)
C1E N1E H11E 110.2
Cu N1E H11E 110.0
C1E N1E H12E 109.9
Cu N1E H12E 109.9
H11E N1E H12E 108.4
N1E C1E C2E 107.1(3)
N1E C1E H13E 110.5
C2E C1E H13E 110.4
N1E C1E H14E 110.1
C2E C1E H14E 110.2
H13E C1E H14E 108.5
N2E C2E C1E 108.2(3)
N2E C2E H23E 110.1
C1E C2E H23E 110.1
N2E C2E H24E 110.1
C1E C2E H24E 109.9
H23E C2E H24E 108.4
C2E N2E Cu 107.8(2)
C2E N2E H21E 110.3
Cu N2E H21E 110.2
C2E N2E H22E 110.0
Cu N2E H22E 110.0
H21E N2E H22E 108.5
Cu O1W H11W 105(3)
Cu O1W H12W 120(3)
H11W O1W H12W 102(5)
Cu O2W H21W 128(4)
Cu O2W H22W 126(3)
H21W O2W H22W 103(5)
O3P Cl1 O2P 110.6(3)
O3P Cl1 O4P 111.8(4)
O2P Cl1 O4P 105.6(3)
O3P Cl1 O1P 110.0(3)
O2P Cl1 O1P 107.8(3)
O4P Cl1 O1P 111.0(3)
O7P Cl2 O5P 114.4(4)
O7P Cl2 O8P 103.2(6)
O5P Cl2 O8P 103.9(5)
O7P Cl2 O6P 113.4(5)
O5P Cl2 O6P 113.0(4)
O8P Cl2 O6P 107.6(4)

loop_
_geom_bond_atom_site_label_1
_geom_bond_atom_site_label_2
_geom_bond_distance
Cu N2E 2.011(3)
Cu N1E 2.017(3)
Cu N3A 2.024(3)
Cu N3B 2.028(3)
Cu O2W 2.482(3)
Cu O1W 2.494(3)
N1A C2A 1.315(5)
N1A N8A 1.364(4)
C2A N3A 1.348(4)
C2A H2A 0.9300
N3A C3AA 1.345(4)
C3AA N4A 1.334(4)
C3AA N8A 1.355(4)
N4A C5A 1.320(5)
C5A C6A 1.410(6)
C5A H5A 0.9300
C6A C7A 1.355(6)
C6A H6A 0.9300
C7A N8A 1.362(5)
C7A H7A 0.9300
N1B C2B 1.320(5)
N1B N8B 1.351(5)
C2B N3B 1.344(5)
C2B H2B 0.9300
N3B C3AB 1.340(5)
C3AB N4B 1.328(5)
C3AB N8B 1.372(4)
N4B C5B 1.317(5)
C5B C6B 1.410(7)
C5B H5B 0.9300
C6B C7B 1.345(7)
C6B H6B 0.9300
C7B N8B 1.352(5)
C7B H7B 0.9300
N1E C1E 1.479(5)
N1E H11E 0.9000
N1E H12E 0.9000
C1E C2E 1.500(6)
C1E H13E 0.9700
C1E H14E 0.9700
C2E N2E 1.478(5)
C2E H23E 0.9700
C2E H24E 0.9700
N2E H21E 0.9000
N2E H22E 0.9000
O1W H11W 0.853(10)
O1W H12W 0.850(10)
O2W H21W 0.856(10)
O2W H22W 0.860(10)
Cl1 O3P 1.383(4)
Cl1 O2P 1.387(4)
Cl1 O4P 1.402(5)
Cl1 O1P 1.421(4)
Cl2 O7P 1.340(5)
Cl2 O5P 1.377(5)
Cl2 O8P 1.385(6)
Cl2 O6P 1.407(5)

loop_
_geom_hbond_atom_site_label_D
_geom_hbond_atom_site_label_H
_geom_hbond_atom_site_label_A
_geom_hbond_distance_DH
_geom_hbond_distance_HA
_geom_hbond_distance_DA
_geom_hbond_angle_DHA
_geom_hbond_site_symmetry_A
N1E H11E O4P 0.90 2.31 3.062(6) 140.8 4_575
N1E H11E N4A 0.90 2.49 3.030(4) 118.8 .
O1W H11W N4B 0.853(10) 2.23(4) 2.889(4) 134(4) .
O1W H11W O2P 0.853(10) 2.39(4) 2.952(5) 124(4) .
